data_7027963
loop_
_publ_author_name
'Kili\'an, Petr'
'Marek, Jarom\'ir'
'Marek, Radek'
'Tou&#x00B7;\'in, Ji\/o\'i'
'Humpa, Otakar'
'Novosad, Josef'
'Woollins, J. Derek'

_publ_section_title
;
 New P--S--N containing ring systems. Reaction of
 2,4-(naphthalene-1,8-diyl)-1,3,2,4-dithiadiphosphetane 2,4-disulfide and
 its 4-methoxynaphthalene derivative with hexamethyldisilazane
;
_journal_issue 7
_journal_name_full 'Journal of the Chemical Society, Dalton Transactions'
_journal_page_first 1175
_journal_paper_doi 10.1039/a708348c
_journal_year 1998
_chemical_formula_sum 'C19.5 H37 Cl N2 P2 S4 Si3'
_chemical_formula_weight 609.41
_chemical_melting_point 'decomp. above 393 K'
_chemical_name_systematic
;
 ?
;
_space_group_IT_number 14
_symmetry_space_group_name_Hall '-P 2ybc'
_symmetry_space_group_name_H-M 'P 1 21/c 1'
_atom_sites_solution_hydrogens geom
_atom_sites_solution_primary direct
_atom_sites_solution_secondary difmap
_audit_creation_method SHELXL-97
_cell_angle_alpha 90.00
_cell_angle_beta 104.08(4)
_cell_angle_gamma 90.00
_cell_formula_units_Z 4
_cell_length_a 17.698(9)
_cell_length_b 12.841(3)
_cell_length_c 14.008(4)
_cell_measurement_temperature 133(2)
_cell_volume 3088(2)
_computing_structure_refinement 'SHELXL-97 (Sheldrick, 1997)'
_computing_structure_solution 'SHELXS-97 (Sheldrick, 1990)'
_diffrn_ambient_temperature 133(2)
_diffrn_radiation_monochromator graphite
_diffrn_radiation_source 'fine-focus sealed tube'
_diffrn_radiation_type MoK\a
_diffrn_radiation_wavelength 0.71073
_diffrn_reflns_av_R_equivalents 0.0316
_diffrn_reflns_av_sigmaI/netI 0.0246
_diffrn_reflns_limit_h_max 21
_diffrn_reflns_limit_h_min 0
_diffrn_reflns_limit_k_max 0
_diffrn_reflns_limit_k_min -12
_diffrn_reflns_limit_l_max 16
_diffrn_reflns_limit_l_min -16
_diffrn_reflns_number 4736
_diffrn_reflns_theta_full 25.09
_diffrn_reflns_theta_max 25.09
_diffrn_reflns_theta_min 2.18
_exptl_absorpt_coefficient_mu 0.627
_exptl_absorpt_correction_T_max 0.7875
_exptl_absorpt_correction_T_min 0.6338
_exptl_crystal_colour yellow
_exptl_crystal_density_diffrn 1.311
_exptl_crystal_density_method 'not measured'
_exptl_crystal_F_000 1284
_exptl_crystal_size_max 0.80
_exptl_crystal_size_mid 0.70
_exptl_crystal_size_min 0.40
_refine_diff_density_max .349
_refine_diff_density_min -.554
_refine_diff_density_rms .075
_refine_ls_extinction_method none
_refine_ls_goodness_of_fit_ref 0.980
_refine_ls_hydrogen_treatment mixed
_refine_ls_matrix_type full
_refine_ls_number_parameters 440
_refine_ls_number_reflns 4591
_refine_ls_number_restraints 0
_refine_ls_restrained_S_all 0.980
_refine_ls_R_factor_all 0.0484
_refine_ls_R_factor_gt 0.0402
_refine_ls_shift/su_max 0.002
_refine_ls_shift/su_mean 0.000
_refine_ls_structure_factor_coef Fsqd
_refine_ls_weighting_details 'w=1/[\s^2^(Fo^2^)+(0.0600P)^2^+7.0000P] where P=(Fo^2^+2Fc^2^)/3'
_refine_ls_weighting_scheme calc
_refine_ls_wR_factor_gt 0.1091
_refine_ls_wR_factor_ref 0.1143
_reflns_number_gt 3979
_reflns_number_total 4591
_reflns_threshold_expression >2sigma(I)
_cod_data_source_file c708348sup1.cif
_cod_data_source_block 4
_cod_depositor_comments
;
The following automatic conversions were performed:

'_refine_ls_weighting_scheme' value 'calc
w=1/[\s^2^(Fo^2^)+(0.0600P)^2^+7.0000P] where P=(Fo^2^+2Fc^2^)/3' was
changed to 'calc'. New tag '_refine_ls_weighting_details' was
created. The value of the new tag was set to
'w=1/[\s^2^(Fo^2^)+(0.0600P)^2^+7.0000P] where P=(Fo^2^+2Fc^2^)/3'.

Automatic conversion script
Id: cif_fix_values 3143 2015-03-26 13:38:13Z robertas 
;
_cod_original_cell_volume 3087.8(19)
_cod_original_sg_symbol_H-M P2(1)/c
_cod_original_formula_sum 'C19.50 H37 Cl N2 P2 S4 Si3'
_cod_database_code 7027963

loop_
_symmetry_equiv_pos_as_xyz
'x, y, z'
'-x, y+1/2, -z+1/2'
'-x, -y, -z'
'x, -y-1/2, z-1/2'

loop_
_atom_site_label
_atom_site_type_symbol
_atom_site_fract_x
_atom_site_fract_y
_atom_site_fract_z
_atom_site_U_iso_or_equiv
_atom_site_adp_type
_atom_site_occupancy
_atom_site_calc_flag
_atom_site_refinement_flags
S3 S 0.31126(6) -0.25992(9) 0.00543(8) 0.0432(3) Uani 1 d .
S4 S 0.20426(5) -0.30870(7) 0.16886(6) 0.0288(2) Uani 1 d .
S1 S 0.30960(5) -0.49337(8) 0.08404(6) 0.0286(2) Uani 1 d .
S2 S 0.27220(5) -0.73338(8) 0.12460(6) 0.0341(2) Uani 1 d .
P1 P 0.24257(5) -0.35587(8) 0.05465(6) 0.0261(2) Uani 1 d .
P2 P 0.22905(5) -0.59397(7) 0.12118(6) 0.0230(2) Uani 1 d .
Si1 Si 0.22795(5) -0.62114(8) 0.33950(6) 0.0263(2) Uani 1 d .
Si2 Si 0.32824(6) -0.02834(8) 0.24578(7) 0.0297(2) Uani 1 d .
Si3 Si 0.44597(5) -0.22633(10) 0.32537(7) 0.0364(3) Uani 1 d .
N1 N 0.21152(18) -0.5591(3) 0.2253(2) 0.0281(7) Uani 1 d .
N2 N 0.34985(16) -0.1630(3) 0.2910(2) 0.0271(7) Uani 1 d .
C1 C 0.15967(19) -0.3961(3) -0.0419(2) 0.0249(7) Uani 1 d .
C2 C 0.1330(2) -0.3226(3) -0.1133(3) 0.0347(9) Uani 1 d .
C3 C 0.0641(2) -0.3361(4) -0.1867(3) 0.0434(11) Uani 1 d .
C4 C 0.0219(2) -0.4233(3) -0.1861(3) 0.0357(9) Uani 1 d .
C5 C 0.04630(18) -0.5020(3) -0.1148(2) 0.0260(8) Uani 1 d .
C10 C 0.11785(17) -0.4907(3) -0.0409(2) 0.0235(7) Uani 1 d .
C9 C 0.13931(18) -0.5761(3) 0.0268(2) 0.0237(7) Uani 1 d .
C8 C 0.0891(2) -0.6582(3) 0.0232(3) 0.0295(8) Uani 1 d .
C7 C 0.0175(2) -0.6634(3) -0.0468(3) 0.0344(9) Uani 1 d .
C6 C -0.00204(19) -0.5884(3) -0.1154(3) 0.0321(9) Uani 1 d .
C11A C 0.1885(2) -0.5282(4) 0.4164(3) 0.0409(10) Uani 1 d .
C12 C 0.1731(3) -0.7443(4) 0.3255(3) 0.0441(11) Uani 1 d .
C13 C 0.3331(2) -0.6417(4) 0.3922(3) 0.0348(9) Uani 1 d .
C14 C 0.3719(4) 0.0580(4) 0.3480(4) 0.0560(13) Uani 1 d .
C15 C 0.2221(3) -0.0193(5) 0.2110(6) 0.0602(15) Uani 1 d .
C16 C 0.3701(3) -0.0079(5) 0.1405(4) 0.0499(12) Uani 1 d .
C17 C 0.5013(3) -0.1574(5) 0.4350(4) 0.0562(14) Uani 1 d .
C18 C 0.4240(3) -0.3618(4) 0.3514(5) 0.0569(13) Uani 1 d .
C19 C 0.4923(4) -0.2185(9) 0.2226(5) 0.086(3) Uani 1 d .
H1 H 0.206(2) -0.503(3) 0.225(3) 0.014(11) Uiso 1 d .
H2 H 0.161(2) -0.269(3) -0.109(3) 0.028(11) Uiso 1 d .
H2A H 0.332(2) -0.168(3) 0.346(3) 0.048(12) Uiso 1 d .
H2B H 0.321(3) -0.198(4) 0.252(3) 0.045(13) Uiso 1 d .
H6 H 0.049(3) -0.290(4) -0.236(4) 0.073(16) Uiso 1 d .
H7 H -0.025(3) -0.438(4) -0.236(3) 0.060(13) Uiso 1 d .
H8 H 0.107(2) -0.722(3) 0.069(3) 0.029(9) Uiso 1 d .
H9 H -0.011(3) -0.716(4) -0.043(3) 0.045(12) Uiso 1 d .
H10 H -0.052(2) -0.596(3) -0.164(3) 0.042(11) Uiso 1 d .
H11A H 0.220(3) -0.474(4) 0.422(4) 0.063(16) Uiso 1 d .
H11B H 0.130(3) -0.509(4) 0.388(3) 0.061(14) Uiso 1 d .
H11C H 0.191(3) -0.561(5) 0.470(4) 0.086(19) Uiso 1 d .
H12A H 0.117(3) -0.735(4) 0.310(4) 0.075(16) Uiso 1 d .
H12B H 0.182(4) -0.787(6) 0.278(5) 0.12(3) Uiso 1 d .
H12C H 0.180(4) -0.780(5) 0.380(5) 0.11(2) Uiso 1 d .
H13A H 0.362(3) -0.577(4) 0.410(3) 0.051(13) Uiso 1 d .
H13B H 0.339(3) -0.676(4) 0.452(4) 0.064(15) Uiso 1 d .
H13C H 0.358(2) -0.676(3) 0.353(3) 0.042(11) Uiso 1 d .
H14A H 0.429(3) 0.051(4) 0.357(3) 0.055(14) Uiso 1 d .
H14B H 0.359(3) 0.124(4) 0.332(3) 0.049(13) Uiso 1 d .
H14C H 0.354(4) 0.042(5) 0.412(5) 0.11(2) Uiso 1 d .
H15A H 0.207(3) 0.044(5) 0.182(4) 0.085(19) Uiso 1 d .
H15B H 0.202(4) -0.074(7) 0.177(5) 0.12(3) Uiso 1 d .
H15C H 0.204(4) -0.027(5) 0.266(4) 0.09(2) Uiso 1 d .
H16A H 0.425(4) -0.015(5) 0.158(4) 0.09(2) Uiso 1 d .
H16B H 0.353(3) 0.058(5) 0.117(4) 0.069(17) Uiso 1 d .
H16C H 0.353(3) -0.060(5) 0.102(4) 0.08(2) Uiso 1 d .
H17A H 0.543(4) -0.191(5) 0.449(4) 0.082(19) Uiso 1 d .
H17B H 0.517(3) -0.099(5) 0.409(4) 0.09(2) Uiso 1 d .
H17C H 0.474(3) -0.158(4) 0.481(4) 0.074(18) Uiso 1 d .
H18A H 0.465(3) -0.397(4) 0.383(4) 0.074(17) Uiso 1 d .
H18B H 0.408(5) -0.396(7) 0.291(7) 0.16(4) Uiso 1 d .
H18C H 0.395(4) -0.351(5) 0.399(4) 0.09(2) Uiso 1 d .
H19A H 0.529(4) -0.272(5) 0.238(5) 0.10(2) Uiso 1 d .
H19B H 0.465(3) -0.234(4) 0.161(4) 0.075(17) Uiso 1 d .
H19C H 0.514(5) -0.158(7) 0.231(6) 0.13(4) Uiso 1 d .
Cl Cl 0.02037(9) 0.07508(18) 0.08230(15) 0.1013(6) Uani 1 d .
C11 C 0.0256(7) -0.0347(14) 0.0488(10) 0.086(6) Uani 0.50 d P
H20A H 0.014(5) -0.081(8) 0.061(6) 0.030 Uiso 0.50 d P
H20B H 0.061(5) -0.061(6) 0.048(6) 0.02(2) Uiso 0.50 d P

loop_
_atom_site_aniso_label
_atom_site_aniso_U_11
_atom_site_aniso_U_22
_atom_site_aniso_U_33
_atom_site_aniso_U_23
_atom_site_aniso_U_13
_atom_site_aniso_U_12
S3 0.0458(5) 0.0374(7) 0.0518(6) -0.0086(5) 0.0225(5) -0.0202(5)
S4 0.0278(4) 0.0276(6) 0.0310(4) -0.0116(4) 0.0072(3) -0.0048(4)
S1 0.0229(4) 0.0337(6) 0.0291(4) -0.0055(4) 0.0062(3) -0.0002(4)
S2 0.0458(5) 0.0276(6) 0.0285(4) -0.0010(4) 0.0081(4) 0.0127(4)
P1 0.0261(4) 0.0239(6) 0.0282(4) -0.0057(4) 0.0066(3) -0.0059(4)
P2 0.0264(4) 0.0235(6) 0.0190(4) -0.0025(3) 0.0054(3) 0.0024(3)
Si1 0.0295(5) 0.0305(7) 0.0191(4) 0.0008(4) 0.0061(3) 0.0009(4)
Si2 0.0366(5) 0.0216(6) 0.0303(5) -0.0021(4) 0.0072(4) -0.0075(4)
Si3 0.0241(5) 0.0503(8) 0.0324(5) -0.0013(5) 0.0026(4) 0.0064(5)
N1 0.0429(18) 0.023(2) 0.0189(14) -0.0015(13) 0.0078(11) 0.0075(15)
N2 0.0236(14) 0.029(2) 0.0268(15) -0.0038(13) 0.0018(12) -0.0038(13)
C1 0.0311(17) 0.020(2) 0.0229(15) -0.0024(14) 0.0057(13) -0.0014(14)
C2 0.042(2) 0.027(3) 0.0341(19) 0.0026(17) 0.0066(15) -0.0031(19)
C3 0.051(2) 0.046(3) 0.0288(19) 0.0098(19) 0.0011(16) 0.011(2)
C4 0.0312(18) 0.045(3) 0.0272(17) -0.0027(16) -0.0005(14) 0.0071(18)
C5 0.0267(16) 0.026(2) 0.0240(15) -0.0068(14) 0.0040(13) 0.0032(15)
C10 0.0221(15) 0.030(2) 0.0192(14) -0.0065(14) 0.0056(12) 0.0000(14)
C9 0.0262(16) 0.026(2) 0.0202(15) -0.0065(13) 0.0080(12) -0.0012(14)
C8 0.0331(18) 0.027(2) 0.0310(17) -0.0029(16) 0.0129(14) -0.0050(16)
C7 0.0291(18) 0.031(3) 0.045(2) -0.0113(18) 0.0138(16) -0.0112(17)
C6 0.0234(16) 0.039(3) 0.0319(18) -0.0164(17) 0.0029(14) -0.0010(16)
C11A 0.038(2) 0.058(3) 0.0271(19) -0.005(2) 0.0092(16) 0.008(2)
C12 0.053(3) 0.046(3) 0.037(2) 0.004(2) 0.0155(19) -0.014(2)
C13 0.0346(19) 0.041(3) 0.0282(19) -0.0011(18) 0.0071(15) 0.0037(18)
C14 0.095(4) 0.027(3) 0.042(2) -0.008(2) 0.009(2) -0.005(3)
C15 0.044(3) 0.030(3) 0.106(5) 0.023(3) 0.017(3) 0.006(2)
C16 0.074(3) 0.036(3) 0.045(2) 0.003(2) 0.024(2) -0.002(3)
C17 0.029(2) 0.073(4) 0.055(3) -0.005(3) -0.012(2) -0.009(2)
C18 0.051(3) 0.042(3) 0.072(3) -0.002(3) 0.004(2) 0.026(2)
C19 0.054(3) 0.157(9) 0.054(3) 0.024(4) 0.023(3) 0.053(5)
Cl 0.0688(9) 0.1028(16) 0.1240(15) 0.0479(12) 0.0074(9) -0.0249(9)
C11 0.041(6) 0.123(16) 0.090(9) 0.092(10) 0.011(6) 0.006(7)

loop_
_atom_type_symbol
_atom_type_description
_atom_type_scat_dispersion_real
_atom_type_scat_dispersion_imag
_atom_type_scat_source
C C .0033 .0016 'International Tables Vol C Tables 4.2.6.8 and 6.1.1.4'
H H .0000 .0000 'International Tables Vol C Tables 4.2.6.8 and 6.1.1.4'
N N .0061 .0033 'International Tables Vol C Tables 4.2.6.8 and 6.1.1.4'
Si Si .0817 .0704 'International Tables Vol C Tables 4.2.6.8 and 6.1.1.4'
P P .1023 .0942 'International Tables Vol C Tables 4.2.6.8 and 6.1.1.4'
S S .1246 .1234 'International Tables Vol C Tables 4.2.6.8 and 6.1.1.4'
Cl Cl .1484 .1585 'International Tables Vol C Tables 4.2.6.8 and 6.1.1.4'

loop_
_geom_angle_atom_site_label_1
_geom_angle_atom_site_label_2
_geom_angle_atom_site_label_3
_geom_angle
_geom_angle_site_symmetry_1
_geom_angle_site_symmetry_3
P2 S1 P1 100.44(6) . .
C1 P1 S3 111.94(12) . .
C1 P1 S4 108.46(12) . .
S3 P1 S4 116.98(6) . .
C1 P1 S1 102.79(12) . .
S3 P1 S1 103.07(6) . .
S4 P1 S1 112.66(6) . .
N1 P2 C9 107.10(15) . .
N1 P2 S2 113.06(15) . .
C9 P2 S2 113.79(12) . .
N1 P2 S1 110.17(14) . .
C9 P2 S1 105.67(12) . .
S2 P2 S1 106.80(6) . .
N1 Si1 C12 109.18(19) . .
N1 Si1 C13 111.00(17) . .
C12 Si1 C13 112.0(2) . .
N1 Si1 C11A 103.6(2) . .
C12 Si1 C11A 110.6(2) . .
C13 Si1 C11A 110.20(19) . .
C16 Si2 C15 111.7(3) . .
C16 Si2 C14 111.7(3) . .
C15 Si2 C14 112.5(3) . .
C16 Si2 N2 108.7(2) . .
C15 Si2 N2 105.3(2) . .
C14 Si2 N2 106.6(2) . .
C19 Si3 C17 112.5(4) . .
C19 Si3 C18 111.5(4) . .
C17 Si3 C18 112.7(3) . .
C19 Si3 N2 109.5(2) . .
C17 Si3 N2 106.1(2) . .
C18 Si3 N2 104.09(19) . .
P2 N1 Si1 132.1(2) . .
Si3 N2 Si2 127.13(17) . .
C2 C1 C10 120.5(3) . .
C2 C1 P1 114.8(3) . .
C10 C1 P1 124.3(2) . .
C1 C2 C3 122.2(4) . .
C4 C3 C2 118.8(4) . .
C3 C4 C5 121.7(3) . .
C6 C5 C4 118.8(3) . .
C6 C5 C10 121.0(3) . .
C4 C5 C10 120.1(3) . .
C1 C10 C5 116.6(3) . .
C1 C10 C9 127.0(3) . .
C5 C10 C9 116.4(3) . .
C8 C9 C10 119.8(3) . .
C8 C9 P2 111.9(3) . .
C10 C9 P2 128.3(2) . .
C9 C8 C7 122.0(4) . .
C6 C7 C8 119.7(4) . .
C7 C6 C5 120.8(3) . .
C11 Cl C11 58.7(6) . 3
Cl C11 C11 72.3(13) . 3
Cl C11 Cl 121.3(6) . 3
C11 C11 Cl 48.9(10) 3 3

loop_
_geom_bond_atom_site_label_1
_geom_bond_atom_site_label_2
_geom_bond_distance
_geom_bond_site_symmetry_2
S3 P1 1.9696(14) .
S4 P1 1.9784(13) .
S1 P2 2.0815(14) .
S1 P1 2.1110(14) .
S2 P2 1.9423(13) .
P1 C1 1.812(3) .
P2 N1 1.626(3) .
P2 C9 1.817(3) .
Si1 N1 1.748(3) .
Si1 C12 1.841(5) .
Si1 C13 1.846(4) .
Si1 C11A 1.854(4) .
Si2 C16 1.823(5) .
Si2 C15 1.825(5) .
Si2 C14 1.827(5) .
Si2 N2 1.850(3) .
Si3 C19 1.825(6) .
Si3 C17 1.835(5) .
Si3 C18 1.838(6) .
Si3 N2 1.840(3) .
C1 C2 1.372(5) .
C1 C10 1.424(5) .
C2 C3 1.402(6) .
C3 C4 1.347(6) .
C4 C5 1.413(5) .
C5 C6 1.400(5) .
C5 C10 1.434(4) .
C10 C9 1.438(5) .
C9 C8 1.372(5) .
C8 C7 1.403(5) .
C7 C6 1.345(6) .
Cl C11 1.50(2) .
Cl C11 1.891(16) 3
C11 C11 1.696(19) 3
C11 Cl 1.891(16) 3
